data_7225221
loop_
_publ_author_name
'Basireddy, Venkata Subba Reddy'
'Elala, Pravardhan Reddy'
'Balasubramanian, Sridhar'
'Yerrabelly, JayaPrakash Rao'

_publ_section_title
;
 Rhodium- catalyzed cycloaddition of carbonyl ylides for the synthesis of
 spiro[furo[2,3-a]xanthene-2,3'-indolin]-2'-one scaffolds
;
_journal_name_full 'RSC Adv.'
_journal_paper_doi 10.1039/C6RA05661J
_journal_year 2016
_chemical_formula_moiety 'C34 H28 N2 O4'
_chemical_formula_sum 'C34 H28 N2 O4'
_chemical_formula_weight 528.58
_chemical_name_systematic
;
?
;
_space_group_IT_number 2
_symmetry_cell_setting triclinic
_symmetry_space_group_name_Hall '-P 1'
_symmetry_space_group_name_H-M 'P -1'
_atom_sites_solution_hydrogens geom
_atom_sites_solution_primary direct
_atom_sites_solution_secondary difmap
_audit_block_doi 10.5517/ccyzvvl
_audit_creation_method SHELXL-97
_audit_update_record
;
2012-07-25 deposited with the CCDC.
2016-05-11 downloaded from the CCDC.
;
_cell_angle_alpha 96.489(1)
_cell_angle_beta 94.707(1)
_cell_angle_gamma 108.616(1)
_cell_formula_units_Z 2
_cell_length_a 10.4245(8)
_cell_length_b 11.2214(9)
_cell_length_c 12.1997(10)
_cell_measurement_reflns_used 8022
_cell_measurement_temperature 294(2)
_cell_measurement_theta_max 27.97
_cell_measurement_theta_min 2.32
_cell_volume 1333.14(18)
_computing_cell_refinement 'SAINT (Bruker, 2001)'
_computing_data_collection 'SMART (Bruker, 2001)'
_computing_data_reduction SAINT
_computing_molecular_graphics 'SHELXTL/PC (Sheldrick, 1990)'
_computing_publication_material SHELXL97
_computing_structure_refinement 'SHELXL-97 (Sheldrick, 2008)'
_computing_structure_solution 'SHELXS-97 (Sheldrick, 2008)'
_diffrn_ambient_temperature 294(2)
_diffrn_measured_fraction_theta_full 0.996
_diffrn_measured_fraction_theta_max 0.996
_diffrn_measurement_device 'Bruker SMART APEX CCD area-detector'
_diffrn_measurement_device_type 'CCD Area Detector'
_diffrn_measurement_method '\w scan'
_diffrn_radiation_monochromator graphite
_diffrn_radiation_source 'fine-focus sealed tube'
_diffrn_radiation_type MoK\a
_diffrn_radiation_wavelength 0.71073
_diffrn_reflns_av_R_equivalents 0.0156
_diffrn_reflns_av_sigmaI/netI 0.0182
_diffrn_reflns_limit_h_max 12
_diffrn_reflns_limit_h_min -12
_diffrn_reflns_limit_k_max 13
_diffrn_reflns_limit_k_min -13
_diffrn_reflns_limit_l_max 14
_diffrn_reflns_limit_l_min -14
_diffrn_reflns_number 12866
_diffrn_reflns_theta_full 24.99
_diffrn_reflns_theta_max 24.99
_diffrn_reflns_theta_min 1.94
_diffrn_standards_number 0
_exptl_absorpt_coefficient_mu 0.087
_exptl_absorpt_correction_type none
_exptl_crystal_colour colorless
_exptl_crystal_density_diffrn 1.317
_exptl_crystal_density_method 'not measured'
_exptl_crystal_description block
_exptl_crystal_F_000 556
_exptl_crystal_size_max 0.21
_exptl_crystal_size_mid 0.19
_exptl_crystal_size_min 0.11
_refine_diff_density_max 0.230
_refine_diff_density_min -0.150
_refine_diff_density_rms 0.033
_refine_ls_extinction_method none
_refine_ls_goodness_of_fit_ref 1.031
_refine_ls_hydrogen_treatment constr
_refine_ls_matrix_type full
_refine_ls_number_parameters 364
_refine_ls_number_reflns 4680
_refine_ls_number_restraints 0
_refine_ls_restrained_S_all 1.031
_refine_ls_R_factor_all 0.0427
_refine_ls_R_factor_gt 0.0387
_refine_ls_shift/su_max 0.001
_refine_ls_shift/su_mean 0.000
_refine_ls_structure_factor_coef Fsqd
_refine_ls_weighting_details 'calc w=1/[\s^2^(Fo^2^)+(0.0585P)^2^+0.2827P] where P=(Fo^2^+2Fc^2^)/3'
_refine_ls_weighting_scheme calc
_refine_ls_wR_factor_gt 0.1049
_refine_ls_wR_factor_ref 0.1092
_reflns_number_gt 4156
_reflns_number_total 4680
_reflns_threshold_expression I>2\s(I)
_cod_data_source_file c6ra05661j2.cif
_cod_data_source_block an34m
_cod_database_code 7225221

loop_
_symmetry_equiv_pos_as_xyz
'x, y, z'
'-x, -y, -z'

loop_
_atom_site_label
_atom_site_type_symbol
_atom_site_fract_x
_atom_site_fract_y
_atom_site_fract_z
_atom_site_U_iso_or_equiv
_atom_site_adp_type
_atom_site_occupancy
_atom_site_symmetry_multiplicity
_atom_site_calc_flag
_atom_site_refinement_flags
C1 C 0.80871(14) 0.70146(13) 0.26881(11) 0.0440(3) Uani 1 1 d .
C2 C 0.78618(16) 0.81665(15) 0.27006(13) 0.0553(4) Uani 1 1 d .
H2 H 0.8268 0.8739 0.2234 0.066 Uiso 1 1 calc R
C3 C 0.70081(18) 0.84375(16) 0.34348(14) 0.0592(4) Uani 1 1 d .
H3 H 0.6838 0.9204 0.3458 0.071 Uiso 1 1 calc R
C4 C 0.64061(17) 0.75892(15) 0.41329(13) 0.0561(4) Uani 1 1 d .
H4 H 0.5854 0.7799 0.4629 0.067 Uiso 1 1 calc R
C5 C 0.66222(15) 0.64222(14) 0.40968(11) 0.0467(3) Uani 1 1 d .
H5 H 0.6210 0.5848 0.4560 0.056 Uiso 1 1 calc R
C6 C 0.74570(13) 0.61314(13) 0.33637(10) 0.0404(3) Uani 1 1 d .
C7 C 0.79213(13) 0.49880(13) 0.31470(11) 0.0398(3) Uani 1 1 d .
C8 C 0.91009(14) 0.54867(14) 0.24372(11) 0.0448(3) Uani 1 1 d .
C9 C 0.84625(14) 0.33533(13) 0.38409(11) 0.0435(3) Uani 1 1 d .
H9 H 0.9344 0.3454 0.3569 0.052 Uiso 1 1 calc R
C10 C 0.72825(13) 0.26564(13) 0.28871(11) 0.0402(3) Uani 1 1 d .
H10 H 0.6522 0.2160 0.3245 0.048 Uiso 1 1 calc R
C11 C 0.68225(13) 0.37467(12) 0.24432(10) 0.0379(3) Uani 1 1 d .
C12 C 0.65561(13) 0.37077(12) 0.11980(10) 0.0393(3) Uani 1 1 d .
C13 C 0.73982(16) 0.37340(15) 0.03704(12) 0.0492(3) Uani 1 1 d .
H13 H 0.8307 0.3807 0.0550 0.059 Uiso 1 1 calc R
C14 C 0.68686(17) 0.36503(15) -0.07311(12) 0.0547(4) Uani 1 1 d .
H14 H 0.7432 0.3680 -0.1288 0.066 Uiso 1 1 calc R
C15 C 0.55152(17) 0.35234(15) -0.10054(12) 0.0544(4) Uani 1 1 d .
H15 H 0.5177 0.3459 -0.1747 0.065 Uiso 1 1 calc R
C16 C 0.46512(16) 0.34904(14) -0.01954(12) 0.0496(3) Uani 1 1 d .
H16 H 0.3740 0.3407 -0.0381 0.060 Uiso 1 1 calc R
C17 C 0.51931(13) 0.35868(12) 0.08999(11) 0.0399(3) Uani 1 1 d .
C18 C 0.54190(13) 0.36343(12) 0.28100(11) 0.0390(3) Uani 1 1 d .
C19 C 0.75393(14) 0.17231(13) 0.20113(11) 0.0424(3) Uani 1 1 d .
C20 C 0.64272(17) 0.07006(14) 0.14813(13) 0.0543(4) Uani 1 1 d .
H20 H 0.5567 0.0597 0.1695 0.065 Uiso 1 1 calc R
C21 C 0.6580(2) -0.01659(16) 0.06411(15) 0.0678(5) Uani 1 1 d .
H21 H 0.5821 -0.0832 0.0286 0.081 Uiso 1 1 calc R
C22 C 0.7849(2) -0.00426(18) 0.03309(14) 0.0683(5) Uani 1 1 d .
H22 H 0.7953 -0.0630 -0.0226 0.082 Uiso 1 1 calc R
C23 C 0.8961(2) 0.09533(17) 0.08486(14) 0.0641(5) Uani 1 1 d .
H23 H 0.9821 0.1038 0.0642 0.077 Uiso 1 1 calc R
C24 C 0.88106(16) 0.18331(15) 0.16767(13) 0.0547(4) Uani 1 1 d .
H24 H 0.9572 0.2508 0.2014 0.066 Uiso 1 1 calc R
C25 C 0.83314(15) 0.26170(14) 0.48121(11) 0.0468(3) Uani 1 1 d .
C26 C 0.73278(19) 0.25736(18) 0.54977(14) 0.0650(5) Uani 1 1 d .
H26 H 0.6822 0.3119 0.5447 0.078 Uiso 1 1 calc R
C27 C 0.7071(2) 0.1721(2) 0.62605(15) 0.0740(5) Uani 1 1 d .
H27 H 0.6398 0.1713 0.6718 0.089 Uiso 1 1 calc R
C28 C 0.7787(2) 0.08881(17) 0.63577(14) 0.0665(5) Uani 1 1 d .
C29 C 0.8828(2) 0.09795(17) 0.57118(15) 0.0673(5) Uani 1 1 d .
H29 H 0.9357 0.0458 0.5786 0.081 Uiso 1 1 calc R
C30 C 0.91071(17) 0.18378(16) 0.49478(14) 0.0584(4) Uani 1 1 d .
H30 H 0.9821 0.1885 0.4527 0.070 Uiso 1 1 calc R
C31 C 0.98152(17) 0.72301(18) 0.12998(14) 0.0638(4) Uani 1 1 d .
H31A H 1.0345 0.6735 0.1009 0.096 Uiso 1 1 calc R
H31B H 1.0415 0.8047 0.1659 0.096 Uiso 1 1 calc R
H31C H 0.9224 0.7340 0.0702 0.096 Uiso 1 1 calc R
C32 C 0.31329(14) 0.35108(14) 0.18949(13) 0.0499(3) Uani 1 1 d .
C33 C 0.27332(17) 0.40374(19) 0.29382(15) 0.0669(5) Uani 1 1 d .
H33A H 0.1945 0.4280 0.2763 0.100 Uiso 1 1 calc R
H33B H 0.3473 0.4769 0.3300 0.100 Uiso 1 1 calc R
H33C H 0.2524 0.3403 0.3424 0.100 Uiso 1 1 calc R
C34 C 0.7440(3) -0.0102(2) 0.71359(19) 0.0996(8) Uani 1 1 d .
H34A H 0.7245 0.0268 0.7824 0.149 Uiso 1 1 calc R
H34B H 0.8200 -0.0395 0.7278 0.149 Uiso 1 1 calc R
H34C H 0.6655 -0.0807 0.6798 0.149 Uiso 1 1 calc R
N1 N 0.89986(12) 0.65745(12) 0.21015(10) 0.0487(3) Uani 1 1 d .
N2 N 0.45274(11) 0.36126(11) 0.18785(9) 0.0413(3) Uani 1 1 d .
O1 O 0.99328(10) 0.49809(11) 0.21871(9) 0.0584(3) Uani 1 1 d .
O2 O 0.83232(9) 0.45820(9) 0.41343(7) 0.0443(2) Uani 1 1 d .
O3 O 0.51058(10) 0.35180(10) 0.37341(8) 0.0504(3) Uani 1 1 d .
O4 O 0.23393(11) 0.30453(13) 0.10619(10) 0.0726(4) Uani 1 1 d .

loop_
_atom_site_aniso_label
_atom_site_aniso_U_11
_atom_site_aniso_U_22
_atom_site_aniso_U_33
_atom_site_aniso_U_23
_atom_site_aniso_U_13
_atom_site_aniso_U_12
C1 0.0412(7) 0.0500(8) 0.0374(7) 0.0087(6) 0.0003(6) 0.0109(6)
C2 0.0585(9) 0.0517(9) 0.0534(9) 0.0192(7) -0.0002(7) 0.0133(7)
C3 0.0697(10) 0.0500(9) 0.0603(10) 0.0069(7) -0.0004(8) 0.0256(8)
C4 0.0643(10) 0.0593(9) 0.0484(8) 0.0016(7) 0.0066(7) 0.0276(8)
C5 0.0524(8) 0.0512(8) 0.0373(7) 0.0070(6) 0.0072(6) 0.0177(6)
C6 0.0412(7) 0.0436(7) 0.0345(7) 0.0064(5) 0.0006(5) 0.0120(6)
C7 0.0380(7) 0.0479(8) 0.0345(7) 0.0090(5) 0.0043(5) 0.0147(6)
C8 0.0362(7) 0.0541(8) 0.0414(7) 0.0071(6) 0.0031(6) 0.0117(6)
C9 0.0411(7) 0.0517(8) 0.0407(7) 0.0077(6) 0.0035(6) 0.0194(6)
C10 0.0389(7) 0.0471(8) 0.0376(7) 0.0110(6) 0.0070(5) 0.0163(6)
C11 0.0373(7) 0.0447(7) 0.0340(6) 0.0076(5) 0.0061(5) 0.0156(6)
C12 0.0439(7) 0.0410(7) 0.0343(7) 0.0059(5) 0.0045(5) 0.0159(6)
C13 0.0512(8) 0.0604(9) 0.0405(7) 0.0103(6) 0.0107(6) 0.0226(7)
C14 0.0698(10) 0.0611(9) 0.0371(8) 0.0089(6) 0.0144(7) 0.0248(8)
C15 0.0716(10) 0.0546(9) 0.0338(7) 0.0044(6) -0.0026(7) 0.0193(8)
C16 0.0525(8) 0.0511(8) 0.0412(8) 0.0042(6) -0.0050(6) 0.0151(7)
C17 0.0437(7) 0.0369(7) 0.0381(7) 0.0045(5) 0.0027(5) 0.0130(6)
C18 0.0390(7) 0.0402(7) 0.0381(7) 0.0060(5) 0.0054(5) 0.0133(6)
C19 0.0491(8) 0.0439(7) 0.0381(7) 0.0113(6) 0.0052(6) 0.0193(6)
C20 0.0549(9) 0.0508(9) 0.0579(9) 0.0060(7) 0.0002(7) 0.0207(7)
C21 0.0857(13) 0.0511(9) 0.0632(10) -0.0035(8) -0.0117(9) 0.0271(9)
C22 0.1077(15) 0.0634(11) 0.0502(9) 0.0073(8) 0.0131(9) 0.0504(11)
C23 0.0808(12) 0.0661(11) 0.0613(10) 0.0167(8) 0.0286(9) 0.0391(10)
C24 0.0543(9) 0.0558(9) 0.0574(9) 0.0097(7) 0.0153(7) 0.0206(7)
C25 0.0497(8) 0.0525(8) 0.0386(7) 0.0067(6) -0.0020(6) 0.0192(7)
C26 0.0759(11) 0.0865(12) 0.0500(9) 0.0233(8) 0.0163(8) 0.0443(10)
C27 0.0835(13) 0.0951(14) 0.0518(10) 0.0263(9) 0.0188(9) 0.0335(11)
C28 0.0807(12) 0.0620(10) 0.0480(9) 0.0155(8) -0.0067(8) 0.0125(9)
C29 0.0787(12) 0.0620(10) 0.0666(11) 0.0162(8) -0.0083(9) 0.0327(9)
C30 0.0566(9) 0.0667(10) 0.0576(9) 0.0140(8) 0.0020(7) 0.0280(8)
C31 0.0546(9) 0.0797(12) 0.0553(9) 0.0272(8) 0.0161(7) 0.0115(8)
C32 0.0380(7) 0.0538(8) 0.0573(9) 0.0095(7) 0.0018(7) 0.0149(6)
C33 0.0464(9) 0.0966(14) 0.0655(11) 0.0101(9) 0.0113(8) 0.0343(9)
C34 0.127(2) 0.0818(14) 0.0757(14) 0.0361(11) -0.0028(13) 0.0105(13)
N1 0.0424(6) 0.0577(7) 0.0448(7) 0.0163(5) 0.0095(5) 0.0108(5)
N2 0.0360(6) 0.0474(6) 0.0401(6) 0.0066(5) 0.0031(5) 0.0135(5)
O1 0.0433(6) 0.0730(7) 0.0644(7) 0.0139(5) 0.0159(5) 0.0233(5)
O2 0.0478(5) 0.0490(6) 0.0367(5) 0.0077(4) -0.0008(4) 0.0176(4)
O3 0.0462(6) 0.0693(7) 0.0408(6) 0.0151(5) 0.0133(4) 0.0220(5)
O4 0.0429(6) 0.0952(9) 0.0693(8) -0.0039(7) -0.0090(6) 0.0182(6)

loop_
_atom_type_symbol
_atom_type_description
_atom_type_scat_dispersion_real
_atom_type_scat_dispersion_imag
_atom_type_scat_source
C C 0.0033 0.0016 'International Tables Vol C Tables 4.2.6.8 and 6.1.1.4'
H H 0.0000 0.0000 'International Tables Vol C Tables 4.2.6.8 and 6.1.1.4'
N N 0.0061 0.0033 'International Tables Vol C Tables 4.2.6.8 and 6.1.1.4'
O O 0.0106 0.0060 'International Tables Vol C Tables 4.2.6.8 and 6.1.1.4'

loop_
_citation_id
_citation_doi
_citation_year
1 10.1002/ejoc.201500002 2015

loop_
_geom_angle_atom_site_label_1
_geom_angle_atom_site_label_2
_geom_angle_atom_site_label_3
_geom_angle
C2 C1 C6 121.82(14)
C2 C1 N1 128.33(13)
C6 C1 N1 109.71(12)
C1 C2 C3 117.67(14)
C1 C2 H2 121.2
C3 C2 H2 121.2
C4 C3 C2 121.28(15)
C4 C3 H3 119.4
C2 C3 H3 119.4
C3 C4 C5 120.42(15)
C3 C4 H4 119.8
C5 C4 H4 119.8
C6 C5 C4 119.07(14)
C6 C5 H5 120.5
C4 C5 H5 120.5
C5 C6 C1 119.69(13)
C5 C6 C7 131.98(12)
C1 C6 C7 108.27(12)
O2 C7 C6 112.92(10)
O2 C7 C8 113.92(10)
C6 C7 C8 101.65(11)
O2 C7 C11 104.70(10)
C6 C7 C11 115.78(10)
C8 C7 C11 108.10(10)
O1 C8 N1 125.94(13)
O1 C8 C7 126.84(13)
N1 C8 C7 107.16(11)
O2 C9 C25 111.75(11)
O2 C9 C10 104.88(10)
C25 C9 C10 110.42(11)
O2 C9 H9 109.9
C25 C9 H9 109.9
C10 C9 H9 109.9
C19 C10 C9 117.16(11)
C19 C10 C11 115.86(10)
C9 C10 C11 104.98(10)
C19 C10 H10 106.0
C9 C10 H10 106.0
C11 C10 H10 106.0
C12 C11 C18 102.19(10)
C12 C11 C10 118.39(10)
C18 C11 C10 107.74(10)
C12 C11 C7 118.13(11)
C18 C11 C7 108.28(10)
C10 C11 C7 101.61(10)
C13 C12 C17 118.95(12)
C13 C12 C11 131.39(12)
C17 C12 C11 109.62(11)
C12 C13 C14 119.32(14)
C12 C13 H13 120.3
C14 C13 H13 120.3
C15 C14 C13 120.63(14)
C15 C14 H14 119.7
C13 C14 H14 119.7
C14 C15 C16 121.21(14)
C14 C15 H15 119.4
C16 C15 H15 119.4
C17 C16 C15 117.65(14)
C17 C16 H16 121.2
C15 C16 H16 121.2
C16 C17 C12 122.23(13)
C16 C17 N2 128.21(13)
C12 C17 N2 109.55(11)
O3 C18 N2 125.12(12)
O3 C18 C11 126.13(12)
N2 C18 C11 108.66(10)
C24 C19 C20 117.55(13)
C24 C19 C10 124.36(13)
C20 C19 C10 118.07(12)
C21 C20 C19 121.19(16)
C21 C20 H20 119.4
C19 C20 H20 119.4
C22 C21 C20 120.17(17)
C22 C21 H21 119.9
C20 C21 H21 119.9
C23 C22 C21 119.59(16)
C23 C22 H22 120.2
C21 C22 H22 120.2
C22 C23 C24 120.44(16)
C22 C23 H23 119.8
C24 C23 H23 119.8
C23 C24 C19 121.05(16)
C23 C24 H24 119.5
C19 C24 H24 119.5
C30 C25 C26 118.14(14)
C30 C25 C9 119.87(14)
C26 C25 C9 121.48(13)
C25 C26 C27 120.47(16)
C25 C26 H26 119.8
C27 C26 H26 119.8
C28 C27 C26 121.79(18)
C28 C27 H27 119.1
C26 C27 H27 119.1
C29 C28 C27 117.37(16)
C29 C28 C34 120.97(19)
C27 C28 C34 121.7(2)
C28 C29 C30 121.50(16)
C28 C29 H29 119.3
C30 C29 H29 119.3
C25 C30 C29 120.56(16)
C25 C30 H30 119.7
C29 C30 H30 119.7
N1 C31 H31A 109.5
N1 C31 H31B 109.5
H31A C31 H31B 109.5
N1 C31 H31C 109.5
H31A C31 H31C 109.5
H31B C31 H31C 109.5
O4 C32 N2 119.18(14)
O4 C32 C33 122.91(14)
N2 C32 C33 117.86(13)
C32 C33 H33A 109.5
C32 C33 H33B 109.5
H33A C33 H33B 109.5
C32 C33 H33C 109.5
H33A C33 H33C 109.5
H33B C33 H33C 109.5
C28 C34 H34A 109.5
C28 C34 H34B 109.5
H34A C34 H34B 109.5
C28 C34 H34C 109.5
H34A C34 H34C 109.5
H34B C34 H34C 109.5
C8 N1 C1 111.24(11)
C8 N1 C31 123.30(13)
C1 N1 C31 125.31(13)
C18 N2 C32 124.78(11)
C18 N2 C17 109.70(10)
C32 N2 C17 125.27(11)
C7 O2 C9 108.04(10)

loop_
_geom_bond_atom_site_label_1
_geom_bond_atom_site_label_2
_geom_bond_distance
C1 C2 1.384(2)
C1 C6 1.3967(19)
C1 N1 1.4108(19)
C2 C3 1.389(2)
C2 H2 0.9300
C3 C4 1.384(2)
C3 H3 0.9300
C4 C5 1.395(2)
C4 H4 0.9300
C5 C6 1.3808(19)
C5 H5 0.9300
C6 C7 1.5137(19)
C7 O2 1.4132(15)
C7 C8 1.5557(18)
C7 C11 1.5935(18)
C8 O1 1.2189(17)
C8 N1 1.3631(19)
C9 O2 1.4405(16)
C9 C25 1.5103(19)
C9 C10 1.5569(18)
C9 H9 0.9800
C10 C19 1.5110(19)
C10 C11 1.5817(18)
C10 H10 0.9800
C11 C12 1.5148(17)
C11 C18 1.5359(17)
C12 C13 1.3879(19)
C12 C17 1.3967(19)
C13 C14 1.391(2)
C13 H13 0.9300
C14 C15 1.381(2)
C14 H14 0.9300
C15 C16 1.386(2)
C15 H15 0.9300
C16 C17 1.3859(19)
C16 H16 0.9300
C17 N2 1.4314(17)
C18 O3 1.2088(16)
C18 N2 1.4006(17)
C19 C24 1.391(2)
C19 C20 1.392(2)
C20 C21 1.386(2)
C20 H20 0.9300
C21 C22 1.375(3)
C21 H21 0.9300
C22 C23 1.373(3)
C22 H22 0.9300
C23 C24 1.385(2)
C23 H23 0.9300
C24 H24 0.9300
C25 C30 1.381(2)
C25 C26 1.384(2)
C26 C27 1.390(2)
C26 H26 0.9300
C27 C28 1.379(3)
C27 H27 0.9300
C28 C29 1.377(3)
C28 C34 1.518(3)
C29 C30 1.396(2)
C29 H29 0.9300
C30 H30 0.9300
C31 N1 1.4567(19)
C31 H31A 0.9600
C31 H31B 0.9600
C31 H31C 0.9600
C32 O4 1.2068(18)
C32 N2 1.4234(17)
C32 C33 1.489(2)
C33 H33A 0.9600
C33 H33B 0.9600
C33 H33C 0.9600
C34 H34A 0.9600
C34 H34B 0.9600
C34 H34C 0.9600

loop_
_geom_torsion_atom_site_label_1
_geom_torsion_atom_site_label_2
_geom_torsion_atom_site_label_3
_geom_torsion_atom_site_label_4
_geom_torsion
C6 C1 C2 C3 1.7(2)
N1 C1 C2 C3 -173.56(14)
C1 C2 C3 C4 0.2(2)
C2 C3 C4 C5 -1.4(2)
C3 C4 C5 C6 0.7(2)
C4 C5 C6 C1 1.1(2)
C4 C5 C6 C7 178.05(13)
C2 C1 C6 C5 -2.4(2)
N1 C1 C6 C5 173.66(12)
C2 C1 C6 C7 -179.97(12)
N1 C1 C6 C7 -3.94(14)
C5 C6 C7 O2 -44.12(19)
C1 C6 C7 O2 133.08(11)
C5 C6 C7 C8 -166.58(14)
C1 C6 C7 C8 10.62(13)
C5 C6 C7 C11 76.56(18)
C1 C6 C7 C11 -106.24(12)
O2 C7 C8 O1 46.87(19)
C6 C7 C8 O1 168.64(14)
C11 C7 C8 O1 -69.05(17)
O2 C7 C8 N1 -135.75(12)
C6 C7 C8 N1 -13.98(13)
C11 C7 C8 N1 108.34(12)
O2 C9 C10 C19 148.07(11)
C25 C9 C10 C19 -91.39(14)
O2 C9 C10 C11 17.92(13)
C25 C9 C10 C11 138.45(11)
C19 C10 C11 C12 5.31(17)
C9 C10 C11 C12 136.22(11)
C19 C10 C11 C18 120.45(12)
C9 C10 C11 C18 -108.63(11)
C19 C10 C11 C7 -125.85(11)
C9 C10 C11 C7 5.07(12)
O2 C7 C11 C12 -158.34(11)
C6 C7 C11 C12 76.64(14)
C8 C7 C11 C12 -36.56(15)
O2 C7 C11 C18 86.26(12)
C6 C7 C11 C18 -38.76(14)
C8 C7 C11 C18 -151.95(11)
O2 C7 C11 C10 -27.03(12)
C6 C7 C11 C10 -152.05(11)
C8 C7 C11 C10 94.76(11)
C18 C11 C12 C13 -178.04(14)
C10 C11 C12 C13 -59.9(2)
C7 C11 C12 C13 63.31(19)
C18 C11 C12 C17 -0.14(14)
C10 C11 C12 C17 117.97(12)
C7 C11 C12 C17 -118.79(12)
C17 C12 C13 C14 0.5(2)
C11 C12 C13 C14 178.28(14)
C12 C13 C14 C15 -1.0(2)
C13 C14 C15 C16 0.8(2)
C14 C15 C16 C17 -0.1(2)
C15 C16 C17 C12 -0.3(2)
C15 C16 C17 N2 178.10(13)
C13 C12 C17 C16 0.1(2)
C11 C12 C17 C16 -178.11(12)
C13 C12 C17 N2 -178.57(12)
C11 C12 C17 N2 3.23(15)
C12 C11 C18 O3 173.47(13)
C10 C11 C18 O3 48.03(17)
C7 C11 C18 O3 -61.12(17)
C12 C11 C18 N2 -3.05(13)
C10 C11 C18 N2 -128.49(11)
C7 C11 C18 N2 122.35(11)
C9 C10 C19 C24 -30.87(19)
C11 C10 C19 C24 93.99(16)
C9 C10 C19 C20 150.84(13)
C11 C10 C19 C20 -84.30(15)
C24 C19 C20 C21 -0.8(2)
C10 C19 C20 C21 177.58(14)
C19 C20 C21 C22 1.4(2)
C20 C21 C22 C23 -0.8(3)
C21 C22 C23 C24 -0.2(3)
C22 C23 C24 C19 0.7(3)
C20 C19 C24 C23 -0.2(2)
C10 C19 C24 C23 -178.50(14)
O2 C9 C25 C30 -144.53(13)
C10 C9 C25 C30 99.14(16)
O2 C9 C25 C26 43.77(19)
C10 C9 C25 C26 -72.56(18)
C30 C25 C26 C27 -3.1(3)
C9 C25 C26 C27 168.71(16)
C25 C26 C27 C28 -0.6(3)
C26 C27 C28 C29 3.7(3)
C26 C27 C28 C34 -175.78(18)
C27 C28 C29 C30 -3.1(3)
C34 C28 C29 C30 176.35(17)
C26 C25 C30 C29 3.7(2)
C9 C25 C30 C29 -168.30(15)
C28 C29 C30 C25 -0.6(3)
O1 C8 N1 C1 -169.93(14)
C7 C8 N1 C1 12.65(15)
O1 C8 N1 C31 5.8(2)
C7 C8 N1 C31 -171.65(13)
C2 C1 N1 C8 169.89(14)
C6 C1 N1 C8 -5.81(16)
C2 C1 N1 C31 -5.7(2)
C6 C1 N1 C31 178.60(13)
O3 C18 N2 C32 3.2(2)
C11 C18 N2 C32 179.74(12)
O3 C18 N2 C17 -171.41(13)
C11 C18 N2 C17 5.16(14)
O4 C32 N2 C18 -153.06(15)
C33 C32 N2 C18 29.4(2)
O4 C32 N2 C17 20.7(2)
C33 C32 N2 C17 -156.89(14)
C16 C17 N2 C18 176.12(13)
C12 C17 N2 C18 -5.32(15)
C16 C17 N2 C32 1.6(2)
C12 C17 N2 C32 -179.87(12)
C6 C7 O2 C9 167.99(10)
C8 C7 O2 C9 -76.70(13)
C11 C7 O2 C9 41.18(12)
C25 C9 O2 C7 -157.26(11)
C10 C9 O2 C7 -37.61(13)
